data_2205246
loop_
_publ_author_name
'Gao, Shan'
'Huo, Li-Hua'
'Ng, Seik Weng'

_publ_section_title
;
 2,6-Diammonio-4-toluenesulfonate chloride dihydrate
;
_journal_issue 3
_journal_name_full 'Acta Crystallographica Section E'
_journal_page_first o612
_journal_page_last o613
_journal_paper_doi 10.1107/S1600536805003922
_journal_volume 61
_journal_year 2005
_chemical_formula_iupac 'C7 H11 N2 O3 S +, Cl -, 2H2 O'
_chemical_formula_moiety 'C7 H11 N2 O3 S +, Cl -, 2H2 O'
_chemical_formula_sum 'C7 H15 Cl N2 O5 S'
_chemical_formula_weight 274.72
_chemical_name_systematic
;
2,6-Diammonio-4-toluenesulfonate chloride dihydrate
;
_space_group_IT_number 62
_symmetry_cell_setting orthorhombic
_symmetry_space_group_name_Hall '-P 2ac 2n'
_symmetry_space_group_name_H-M 'P n m a'
_atom_sites_solution_hydrogens geom
_atom_sites_solution_primary direct
_atom_sites_solution_secondary difmap
_audit_creation_method SHELXL-97
_cell_angle_alpha 90
_cell_angle_beta 90
_cell_angle_gamma 90
_cell_formula_units_Z 4
_cell_length_a 9.196(2)
_cell_length_b 9.407(2)
_cell_length_c 13.322(3)
_cell_measurement_reflns_used 9848
_cell_measurement_temperature 295(2)
_cell_measurement_theta_max 27.5
_cell_measurement_theta_min 3.1
_cell_volume 1152.4(4)
_computing_cell_refinement RAPID-AUTO
_computing_data_collection 'RAPID-AUTO (Rigaku, 1998)'
_computing_data_reduction 'CrystalStructure (Rigaku/MSC, 2002)'
_computing_molecular_graphics 'ORTEPII (Johnson, 1976)'
_computing_publication_material SHELXL97
_computing_structure_refinement 'SHELXL97 (Sheldrick, 1997)'
_computing_structure_solution 'SHELXS97 (Sheldrick, 1997)'
_diffrn_ambient_temperature 295(2)
_diffrn_measured_fraction_theta_full 1.00
_diffrn_measured_fraction_theta_max 1.00
_diffrn_measurement_device_type 'Rigaki R-AXIS-RAPID IP'
_diffrn_measurement_method \w
_diffrn_radiation_monochromator graphite
_diffrn_radiation_source 'fine-focus sealed tube'
_diffrn_radiation_type MoK\a
_diffrn_radiation_wavelength 0.71073
_diffrn_reflns_av_R_equivalents 0.0167
_diffrn_reflns_av_sigmaI/netI 0.0099
_diffrn_reflns_limit_h_max 11
_diffrn_reflns_limit_h_min -10
_diffrn_reflns_limit_k_max 12
_diffrn_reflns_limit_k_min -12
_diffrn_reflns_limit_l_max 17
_diffrn_reflns_limit_l_min -17
_diffrn_reflns_number 10743
_diffrn_reflns_theta_full 27.5
_diffrn_reflns_theta_max 27.5
_diffrn_reflns_theta_min 3.1
_diffrn_standards_decay_% 0
_diffrn_standards_interval_count 0
_diffrn_standards_interval_time 0
_diffrn_standards_number 0
_exptl_absorpt_coefficient_mu 0.521
_exptl_absorpt_correction_T_max 0.903
_exptl_absorpt_correction_T_min 0.798
_exptl_absorpt_correction_type multi-scan
_exptl_absorpt_process_details '(ABSCOR; Higashi, 1995)'
_exptl_crystal_colour 'Pale pink'
_exptl_crystal_density_diffrn 1.583
_exptl_crystal_density_method 'not measured'
_exptl_crystal_description Block
_exptl_crystal_F_000 576
_exptl_crystal_size_max 0.36
_exptl_crystal_size_mid 0.26
_exptl_crystal_size_min 0.20
_refine_diff_density_max 0.48
_refine_diff_density_min -0.31
_refine_ls_extinction_method none
_refine_ls_goodness_of_fit_ref 1.11
_refine_ls_hydrogen_treatment constr
_refine_ls_matrix_type full
_refine_ls_number_parameters 125
_refine_ls_number_reflns 1393
_refine_ls_number_restraints 40
_refine_ls_restrained_S_all 1.14
_refine_ls_R_factor_all 0.041
_refine_ls_R_factor_gt 0.039
_refine_ls_shift/su_max 0.001
_refine_ls_shift/su_mean 0.000
_refine_ls_structure_factor_coef Fsqd
_refine_ls_weighting_details 'calc w = 1/[\s^2^(Fo^2^)+(0.0844P)^2^+0.4374P] where P = (Fo^2^+2Fc^2^)/3'
_refine_ls_weighting_scheme calc
_refine_ls_wR_factor_gt 0.127
_refine_ls_wR_factor_ref 0.130
_reflns_number_gt 1286
_reflns_number_total 1393
_reflns_threshold_expression I>2\s(I)
_cod_data_source_file cv6455.cif
_cod_data_source_block I
_cod_depositor_comments
;
The following automatic conversions were performed:
'_symmetry_cell_setting' value 'Orthorhombic' changed to 'orthorhombic'
according to '/home/saulius/struct/CIF-dictionaries/cif_core.dic'
dictionary named 'cif_core.dic' version 2.4.1 from 2010-06-29.

Automatic conversion script
Id: cif_fix_enum 1527 2010-12-29 10:47:43Z saulius 

The following automatic conversions were performed:

'_symmetry_cell_setting' value 'Orthorhombic' changed to
'orthorhombic' according to
/home/saulius/struct/CIF-dictionaries/cif_core.dic dictionary named
'cif_core.dic' version 2.4.1 from 2010-06-29.

Automatic conversion script
Id: cif_fix_values 1715 2011-07-08 13:25:40Z adriana 
;
_cod_database_code 2205246
_cod_database_fobs_code 2205246

loop_
_symmetry_equiv_pos_as_xyz
'x, y, z'
'-x+1/2, -y, z+1/2'
'-x, y+1/2, -z'
'x+1/2, -y+1/2, -z+1/2'
'-x, -y, -z'
'x-1/2, y, -z-1/2'
'x, -y-1/2, z'
'-x-1/2, y-1/2, z-1/2'

loop_
_atom_site_label
_atom_site_fract_x
_atom_site_fract_y
_atom_site_fract_z
_atom_site_U_iso_or_equiv
_atom_site_adp_type
_atom_site_calc_flag
_atom_site_refinement_flags
_atom_site_occupancy
_atom_site_disorder_assembly
_atom_site_disorder_group
_atom_site_type_symbol
Cl1 0.6010(10) 0.7500 -0.0293(3) 0.0500(10) Uani d SP 0.78(3) A 1 Cl
Cl1' 0.546(3) 0.7500 -0.0160(10) 0.047(2) Uani d SP 0.22(3) A 2 Cl
S1 0.5924(2) 0.7500 0.62908(9) 0.0235(3) Uani d SPD 0.744(5) . 3 S
O1 0.7257(3) 0.7500 0.6869(2) 0.0355(7) Uani d SPDU 0.744(5) . 3 O
O2 0.5128(3) 0.6184(3) 0.6437(2) 0.0461(8) Uani d PDU 0.744(5) . 3 O
S1' 0.5357(6) 0.7500 0.6113(3) 0.0326(9) Uani d SPD 0.256(5) . 4 S
O1' 0.3836(7) 0.7500 0.5850(6) 0.042(2) Uani d SPDU 0.256(5) . 4 O
O2' 0.569(2) 0.6190(10) 0.6590(10) 0.088(4) Uani d PDU 0.256(5) . 4 O
O1w 0.5780(2) 0.5091(2) 0.14040(10) 0.0402(4) Uani d D 1 . . O
N1 0.7661(2) 0.48910(10) 0.30940(10) 0.0286(3) Uani d D 1 . . N
C1 0.6469(2) 0.7500 0.5006(2) 0.0233(4) Uani d SD 1 . . C
C2 0.67650(10) 0.62190(10) 0.45300(10) 0.0237(3) Uani d . 1 . . C
C3 0.73860(10) 0.62470(10) 0.35890(10) 0.0223(3) Uani d R 1 . . C
C4 0.7752(2) 0.7500 0.3091(2) 0.0220(4) Uani d S 1 . . C
C5 0.8509(3) 0.7500 0.2085(2) 0.0316(5) Uani d S 1 . . C
H1w1 0.583(3) 0.574(2) 0.096(2) 0.069(9) Uiso d D 1 . . H
H1w2 0.568(3) 0.4290(10) 0.111(2) 0.059(8) Uiso d D 1 . . H
H1n1 0.741(2) 0.423(2) 0.349(2) 0.077(9) Uiso d D 1 . . H
H1n2 0.8550(10) 0.480(3) 0.293(2) 0.049(7) Uiso d D 1 . . H
H1n3 0.713(2) 0.484(3) 0.2560(10) 0.072(9) Uiso d D 1 . . H
H2 0.6548 0.5359 0.4840 0.028 Uiso calc R 1 . . H
H5a 0.7888 0.7068 0.1592 0.047 Uiso calc PR 0.50 . . H
H5b 0.9399 0.6971 0.2133 0.047 Uiso calc PR 0.50 . . H
H5c 0.8720 0.8460 0.1890 0.047 Uiso calc PR 0.50 . . H

loop_
_atom_site_aniso_label
_atom_site_aniso_U_11
_atom_site_aniso_U_22
_atom_site_aniso_U_33
_atom_site_aniso_U_12
_atom_site_aniso_U_13
_atom_site_aniso_U_23
Cl1 0.080(4) 0.0368(6) 0.0330(7) 0.000 0.0010(10) 0.000
Cl1' 0.048(6) 0.053(3) 0.040(3) 0.000 0.005(3) 0.000
S1 0.0318(7) 0.0211(4) 0.0178(5) 0.000 0.0044(4) 0.000
O1 0.0500(10) 0.0340(10) 0.0230(10) 0.000 -0.0080(10) 0.000
O2 0.059(2) 0.0460(10) 0.0340(10) -0.0280(10) 0.0150(10) -0.0050(10)
S1' 0.032(2) 0.048(2) 0.0180(10) 0.000 0.0030(10) 0.000
O1' 0.039(4) 0.049(4) 0.037(4) 0.000 0.008(3) 0.000
O2' 0.109(8) 0.093(7) 0.062(6) 0.048(6) 0.033(5) 0.051(5)
O1w 0.0460(10) 0.0390(10) 0.0360(10) 0.0030(10) -0.0040(10) 0.0010(10)
N1 0.0330(10) 0.0220(10) 0.0310(10) -0.0002(5) 0.0050(5) -0.0058(5)
C1 0.0260(10) 0.0250(10) 0.0190(10) 0.000 0.0020(10) 0.000
C2 0.0280(10) 0.0210(10) 0.0230(10) -0.0020(10) 0.0010(10) 0.0020(10)
C3 0.0230(10) 0.0200(10) 0.0240(10) 0.0000(10) -0.0010(10) -0.0040(10)
C4 0.0210(10) 0.0250(10) 0.0210(10) 0.000 0.0010(10) 0.000
C5 0.0350(10) 0.0310(10) 0.0280(10) 0.000 0.0110(10) 0.000

loop_
_atom_type_symbol
_atom_type_description
_atom_type_scat_dispersion_real
_atom_type_scat_dispersion_imag
_atom_type_scat_source
C C 0.0033 0.0016 'International Tables Vol C Tables 4.2.6.8 and 6.1.1.4'
H H 0.0000 0.0000 'International Tables Vol C Tables 4.2.6.8 and 6.1.1.4'
N N 0.0061 0.0033 'International Tables Vol C Tables 4.2.6.8 and 6.1.1.4'
O O 0.0106 0.0060 'International Tables Vol C Tables 4.2.6.8 and 6.1.1.4'
S S 0.1246 0.1234 'International Tables Vol C Tables 4.2.6.8 and 6.1.1.4'
Cl Cl 0.1484 0.1585 'International Tables Vol C Tables 4.2.6.8 and 6.1.1.4'

loop_
_geom_angle_atom_site_label_1
_geom_angle_atom_site_label_2
_geom_angle_atom_site_label_3
_geom_angle_site_symmetry_1
_geom_angle_site_symmetry_3
_geom_angle
_geom_angle_publ_flag
O1 S1 O2 . . 110.9(2) no
O1 S1 O2 . 7_575 110.9(2) no
O2 S1 O2 . 7_575 117.0(3) no
O1 S1 C1 . . 105.80(10) no
O2 S1 C1 . . 105.70(10) no
O2 S1 C1 7_575 . 105.70(10) no
O2' S1' O2' 7_575 . 121(2) no
O2' S1' O1' 7_575 . 108.4(8) no
O2' S1' O1' . . 108.4(8) no
O2' S1' C1 7_575 . 103.9(6) no
O2' S1' C1 . . 103.9(6) no
O1' S1' C1 . . 110.7(4) no
C2 C1 C2 . 7_575 120.4(2) no
C2 C1 S1 . . 119.60(10) no
C2 C1 S1 7_575 . 119.60(10) no
C2 C1 S1' . . 119.10(10) no
C2 C1 S1' 7_575 . 119.10(10) no
C3 C2 C1 . . 118.70(10) no
C2 C3 C4 . . 123.40(10) no
C2 C3 N1 . . 117.80(10) no
C4 C3 N1 . . 118.80(10) no
C3 C4 C3 . 7_575 115.5(2) no
C3 C4 C5 . . 122.30(10) no
C3 C4 C5 7_575 . 122.30(10) no
H1w1 O1w H1w2 . . 109(2) no
C3 N1 H1n1 . . 108(2) no
C3 N1 H1n2 . . 112(2) no
H1n1 N1 H1n2 . . 110(2) no
C3 N1 H1n3 . . 109(2) no
H1n1 N1 H1n3 . . 109(2) no
H1n2 N1 H1n3 . . 109(2) no
C3 C2 H2 . . 120.7 no
C1 C2 H2 . . 120.7 no
C4 C5 H5a . . 109.5 no
C4 C5 H5b . . 109.5 no
H5a C5 H5b . . 109.5 no
C4 C5 H5c . . 109.5 no
H5a C5 H5c . . 109.5 no
H5b C5 H5c . . 109.5 no

loop_
_geom_bond_atom_site_label_1
_geom_bond_atom_site_label_2
_geom_bond_site_symmetry_2
_geom_bond_distance
_geom_bond_publ_flag
S1 O1 . 1.447(3) no
S1 O2 . 1.451(2) no
S1 O2 7_575 1.451(2) no
S1 C1 . 1.783(2) no
S1' O1' . 1.442(7) no
S1' O2' . 1.421(7) no
S1' O2' 7_575 1.421(7) no
S1' C1 . 1.795(4) no
N1 C3 . 1.459(2) no
C1 C2 . 1.3890(10) no
C1 C2 7_575 1.3890(10) no
C2 C3 . 1.3780(10) no
C3 C4 . 1.394(2) no
C4 C3 7_575 1.394(2) no
C4 C5 . 1.511(3) no
O1w H1w1 . 0.850(10) no
O1w H1w2 . 0.850(10) no
N1 H1n1 . 0.850(10) no
N1 H1n2 . 0.850(10) no
N1 H1n3 . 0.860(10) no
C2 H2 . 0.93 no
C5 H5a . 0.96 no
C5 H5b . 0.96 no
C5 H5c . 0.96 no

loop_
_geom_hbond_atom_site_label_D
_geom_hbond_atom_site_label_H
_geom_hbond_atom_site_label_A
_geom_hbond_site_symmetry_A
_geom_hbond_distance_DH
_geom_hbond_distance_HA
_geom_hbond_distance_DA
_geom_hbond_angle_DHA
_geom_hbond_publ_flag
N1 H1n3 O1 2_664 0.860(10) 2.45(3) 2.780(2) 103(2) yes
N1 H1n1 O2 5_666 0.850(10) 2.37(2) 2.827(3) 114(2) yes
N1 H1n2 O1w 6_656 0.850(10) 2.25(2) 2.952(2) 140(2) yes
N1 H1n3 O1w . 0.860(10) 2.000(10) 2.845(2) 169(3) yes
N1 H1n1 O1' 5_666 0.850(10) 2.180(10) 2.989(5) 160(2) yes
N1 H1n2 O2' 2_664 0.850(10) 2.14(2) 2.710(10) 125(2) yes
O1w H1w1 Cl1 . 0.850(10) 2.360(10) 3.207(4) 179(3) yes
O1w H1w2 Cl1 5_665 0.850(10) 2.54(2) 3.291(5) 148(2) yes
O1w H1w1 Cl1' . 0.850(10) 2.260(10) 3.094(9) 168(3) yes
O1w H1w2 Cl1' 5_665 0.850(10) 2.35(2) 3.158(5) 158(2) yes

loop_
_geom_torsion_atom_site_label_1
_geom_torsion_atom_site_label_2
_geom_torsion_atom_site_label_3
_geom_torsion_atom_site_label_4
_geom_torsion_site_symmetry_1
_geom_torsion_site_symmetry_4
_geom_torsion
_geom_torsion_publ_flag
O1 S1 C1 C2 . . 86.10(10) no
O2 S1 C1 C2 . . -31.6(3) no
O2 S1 C1 C2 7_575 . -156.3(2) no
O1 S1 C1 C2 . 7_575 -86.10(10) no
O2 S1 C1 C2 . 7_575 156.3(2) no
O2 S1 C1 C2 7_575 7_575 31.6(3) no
O2' S1' C1 C2 7_575 . 160.4(8) no
O2' S1' C1 C2 . . 33.0(10) no
O1' S1' C1 C2 . . -83.5(2) no
O2' S1' C1 C2 7_575 7_575 -33.0(10) no
O2' S1' C1 C2 . 7_575 -160.4(8) no
O1' S1' C1 C2 . 7_575 83.45(17) no
C2 C1 C2 C3 7_575 . 1.5(2) no
S1 C1 C2 C3 . . -170.60(10) no
S1' C1 C2 C3 . . 168.2(2) no
C1 C2 C3 C4 . . 0.80(10) no
C1 C2 C3 N1 . . -178.8(2) no
C2 C3 C4 C3 . 7_575 -2.9(2) no
N1 C3 C4 C3 . 7_575 176.70(10) no
C2 C3 C4 C5 . . 176.50(10) no
N1 C3 C4 C5 . . -3.9(2) no
